data_4121491
loop_
_publ_author_name
'Shen, Jingmei'
'Yap, Glenn P. A.'
'Theopold, Klaus H.'

_publ_section_title
;
 Chromium mediated reductive coupling of isonitrile forms unusual
 heterocycles.
;
_journal_issue 9
_journal_name_full 'Journal of the American Chemical Society'
_journal_page_first 3382
_journal_page_last 3384
_journal_paper_doi 10.1021/ja501291p
_journal_volume 136
_journal_year 2014
_chemical_formula_sum 'C102 H158 Cr2 N10 O2'
_chemical_formula_weight 1660.37
_chemical_name_systematic
; 
 ? 
;
_space_group_crystal_system monoclinic
_space_group_IT_number 15
_space_group_name_Hall '-C 2yc'
_space_group_name_H-M_alt 'C 1 2/c 1'
_symmetry_space_group_name_Hall '-C 2yc'
_symmetry_space_group_name_H-M 'C 1 2/c 1'
_atom_sites_solution_hydrogens geom
_audit_creation_method SHELXL-2013
_cell_angle_alpha 90
_cell_angle_beta 112.616(5)
_cell_angle_gamma 90
_cell_formula_units_Z 4
_cell_length_a 29.418(9)
_cell_length_b 13.005(4)
_cell_length_c 27.439(13)
_cell_measurement_reflns_used 1019
_cell_measurement_temperature 195(2)
_cell_measurement_theta_max 0.00
_cell_measurement_theta_min 0.00
_cell_volume 9690(6)
_computing_cell_refinement 'Bruker SMART'
_computing_data_collection 'Bruker SMART'
_computing_data_reduction 'Bruker SAINT'
_computing_molecular_graphics 'Bruker SHELXTL'
_computing_publication_material 'Bruker SHELXTL'
_computing_structure_refinement 'SHELXL-2013 (Sheldrick, 2013)'
_computing_structure_solution 'Bruker SHELXTL'
_diffrn_ambient_temperature 195(2)
_diffrn_detector_area_resol_mean 8.33
_diffrn_measured_fraction_theta_full 0.999
_diffrn_measured_fraction_theta_max 0.983
_diffrn_measurement_device_type 'Bruker AXS APEX diffractometer'
_diffrn_measurement_method '\f and \w scans'
_diffrn_radiation_type MoK\a
_diffrn_radiation_wavelength 0.71073
_diffrn_reflns_av_R_equivalents 0.1313
_diffrn_reflns_av_unetI/netI 0.1310
_diffrn_reflns_Laue_measured_fraction_full 0.999
_diffrn_reflns_Laue_measured_fraction_max 0.983
_diffrn_reflns_limit_h_max 38
_diffrn_reflns_limit_h_min -38
_diffrn_reflns_limit_k_max 17
_diffrn_reflns_limit_k_min -17
_diffrn_reflns_limit_l_max 36
_diffrn_reflns_limit_l_min -35
_diffrn_reflns_number 61992
_diffrn_reflns_point_group_measured_fraction_full 0.999
_diffrn_reflns_point_group_measured_fraction_max 0.983
_diffrn_reflns_theta_full 25.000
_diffrn_reflns_theta_max 28.136
_diffrn_reflns_theta_min 1.726
_exptl_absorpt_coefficient_mu 0.276
_exptl_absorpt_correction_T_max 1.000000
_exptl_absorpt_correction_T_min 0.806672
_exptl_absorpt_correction_type multi-scan
_exptl_absorpt_process_details 'APEX2 (Bruker, 2007)'
_exptl_crystal_density_diffrn 1.138
_exptl_crystal_F_000 3616
_platon_squeeze_details
;

PLATON Reference : 
Spek, A.L. (2003). J. Appl. Cryst. 36, 7-13.
Spek, A.L. (2009). Acta Cryst. D65, 148-155.

Void space analysis consistent with initial solutions 
displaying two, severely disordered half molecules 
of diethylether solvent per asymmetric unit.
;
_refine_diff_density_max 0.780
_refine_diff_density_min -0.673
_refine_diff_density_rms 0.056
_refine_ls_extinction_method none
_refine_ls_goodness_of_fit_ref 1.014
_refine_ls_hydrogen_treatment constr
_refine_ls_matrix_type full
_refine_ls_number_parameters 486
_refine_ls_number_reflns 11662
_refine_ls_number_restraints 0
_refine_ls_restrained_S_all 1.014
_refine_ls_R_factor_all 0.1782
_refine_ls_R_factor_gt 0.0831
_refine_ls_shift/su_max 0.000
_refine_ls_shift/su_mean 0.000
_refine_ls_structure_factor_coef Fsqd
_refine_ls_weighting_details 'w=1/[\s^2^(Fo^2^)+(0.0588P)^2^] where P=(Fo^2^+2Fc^2^)/3'
_refine_ls_weighting_scheme calc
_refine_ls_wR_factor_gt 0.1595
_refine_ls_wR_factor_ref 0.1947
_reflns_Friedel_coverage 0.000
_reflns_number_gt 5288
_reflns_number_total 11662
_reflns_threshold_expression 'I > 2\s(I)'
_cod_data_source_file ja501291p_si_001.cif
_cod_data_source_block kla0079s-sr
_cod_database_code 4121491
_shelx_space_group_comment
; 
The symmetry employed for this shelxl refinement is uniquely defined 
by the following loop, which should always be used as a source of 
symmetry information in preference to the above space-group names. 
They are only intended as comments. 
;
_shelxl_version_number 2013-4

loop_
_space_group_symop_operation_xyz
'x, y, z'
'-x, y, -z+1/2'
'x+1/2, y+1/2, z'
'-x+1/2, y+1/2, -z+1/2'
'-x, -y, -z'
'x, -y, z-1/2'
'-x+1/2, -y+1/2, -z'
'x+1/2, -y+1/2, z-1/2'

loop_
_atom_site_label
_atom_site_type_symbol
_atom_site_fract_x
_atom_site_fract_y
_atom_site_fract_z
_atom_site_U_iso_or_equiv
_atom_site_adp_type
_atom_site_occupancy
_atom_site_site_symmetry_order
_atom_site_calc_flag
_atom_site_refinement_flags_posn
_atom_site_refinement_flags_adp
Cr1 Cr 0.15741(2) 0.43339(5) 0.35781(2) 0.04025(18) Uani 1 1 d . .
N1 N 0.18902(10) 0.5429(2) 0.40960(10) 0.0347(7) Uani 1 1 d . .
N2 N 0.22676(11) 0.3863(2) 0.38121(11) 0.0388(7) Uani 1 1 d . .
N3 N 0.11167(11) 0.4122(2) 0.28228(12) 0.0478(8) Uani 1 1 d . .
N4 N 0.00370(12) 0.4403(2) 0.31667(12) 0.0492(8) Uani 1 1 d . .
N5 N 0.09275(11) 0.4108(2) 0.37030(12) 0.0467(8) Uani 1 1 d . .
C1 C 0.23833(13) 0.5262(3) 0.43720(13) 0.0392(9) Uani 1 1 d . .
H1 H 0.2578 0.5712 0.4645 0.047 Uiso 1 1 calc R U
C2 C 0.25761(13) 0.4425(3) 0.42343(13) 0.0424(9) Uani 1 1 d . .
H2 H 0.2910 0.4232 0.4420 0.051 Uiso 1 1 calc R U
C3 C 0.15078(13) 0.7046(3) 0.36932(14) 0.0412(9) Uani 1 1 d . .
C4 C 0.13134(15) 0.7996(3) 0.37317(17) 0.0543(11) Uani 1 1 d . .
H4 H 0.1186 0.8421 0.3428 0.065 Uiso 1 1 calc R U
C5 C 0.13000(16) 0.8338(3) 0.42003(18) 0.0593(12) Uani 1 1 d . .
H5 H 0.1172 0.9000 0.4222 0.071 Uiso 1 1 calc R U
C6 C 0.14754(15) 0.7705(3) 0.46402(17) 0.0557(11) Uani 1 1 d . .
H6 H 0.1462 0.7937 0.4962 0.067 Uiso 1 1 calc R U
C7 C 0.16699(13) 0.6744(3) 0.46220(14) 0.0423(9) Uani 1 1 d . .
C8 C 0.16899(13) 0.6409(3) 0.41428(14) 0.0377(8) Uani 1 1 d . .
C9 C 0.15519(16) 0.6748(3) 0.31726(14) 0.0514(11) Uani 1 1 d . .
H9 H 0.1530 0.5981 0.3150 0.062 Uiso 1 1 calc R U
C10 C 0.20495(17) 0.7032(4) 0.31805(17) 0.0766(15) Uani 1 1 d . .
H10A H 0.2083 0.6767 0.2862 0.115 Uiso 1 1 calc R U
H10B H 0.2306 0.6731 0.3493 0.115 Uiso 1 1 calc R U
H10C H 0.2084 0.7782 0.3192 0.115 Uiso 1 1 calc R U
C11 C 0.11430(17) 0.7154(4) 0.26842(17) 0.0813(16) Uani 1 1 d . .
H11A H 0.1183 0.7898 0.2658 0.122 Uiso 1 1 calc R U
H11B H 0.0824 0.7013 0.2707 0.122 Uiso 1 1 calc R U
H11C H 0.1157 0.6816 0.2371 0.122 Uiso 1 1 calc R U
C12 C 0.18409(14) 0.6091(3) 0.51174(14) 0.0468(10) Uani 1 1 d . .
H12 H 0.1953 0.5414 0.5031 0.056 Uiso 1 1 calc R U
C13 C 0.14257(16) 0.5886(3) 0.53083(17) 0.0629(12) Uani 1 1 d . .
H13A H 0.1325 0.6534 0.5419 0.094 Uiso 1 1 calc R U
H13B H 0.1541 0.5409 0.5608 0.094 Uiso 1 1 calc R U
H13C H 0.1144 0.5583 0.5021 0.094 Uiso 1 1 calc R U
C14 C 0.22770(16) 0.6586(4) 0.55633(15) 0.0640(12) Uani 1 1 d . .
H14A H 0.2552 0.6673 0.5449 0.096 Uiso 1 1 calc R U
H14B H 0.2380 0.6142 0.5876 0.096 Uiso 1 1 calc R U
H14C H 0.2178 0.7259 0.5650 0.096 Uiso 1 1 calc R U
C15 C 0.23484(15) 0.2033(3) 0.36198(14) 0.0459(10) Uani 1 1 d . .
C16 C 0.25959(17) 0.1282(3) 0.34562(16) 0.0591(12) Uani 1 1 d . .
H16 H 0.2492 0.0587 0.3440 0.071 Uiso 1 1 calc R U
C17 C 0.2985(2) 0.1514(4) 0.33178(18) 0.0716(14) Uani 1 1 d . .
H17 H 0.3158 0.0982 0.3225 0.086 Uiso 1 1 calc R U
C18 C 0.31203(18) 0.2514(4) 0.33150(17) 0.0628(13) Uani 1 1 d . .
H18 H 0.3385 0.2670 0.3210 0.075 Uiso 1 1 calc R U
C19 C 0.28858(15) 0.3318(3) 0.34610(15) 0.0501(10) Uani 1 1 d . .
C20 C 0.25054(14) 0.3062(3) 0.36331(13) 0.0425(9) Uani 1 1 d . .
C21 C 0.19499(15) 0.1732(3) 0.38146(15) 0.0522(11) Uani 1 1 d . .
H21 H 0.1730 0.2341 0.3771 0.063 Uiso 1 1 calc R U
C22 C 0.21828(17) 0.1482(4) 0.43957(17) 0.0672(13) Uani 1 1 d . .
H22A H 0.1925 0.1305 0.4525 0.101 Uiso 1 1 calc R U
H22B H 0.2367 0.2080 0.4589 0.101 Uiso 1 1 calc R U
H22C H 0.2407 0.0897 0.4450 0.101 Uiso 1 1 calc R U
C23 C 0.16269(19) 0.0826(4) 0.3512(2) 0.0852(16) Uani 1 1 d . .
H23A H 0.1817 0.0186 0.3610 0.128 Uiso 1 1 calc R U
H23B H 0.1522 0.0941 0.3131 0.128 Uiso 1 1 calc R U
H23C H 0.1336 0.0774 0.3602 0.128 Uiso 1 1 calc R U
C24 C 0.30367(16) 0.4419(3) 0.34039(16) 0.0557(11) Uani 1 1 d . .
H24 H 0.2793 0.4892 0.3459 0.067 Uiso 1 1 calc R U
C25 C 0.35507(18) 0.4683(4) 0.38206(18) 0.0777(15) Uani 1 1 d . .
H25A H 0.3545 0.4627 0.4175 0.117 Uiso 1 1 calc R U
H25B H 0.3639 0.5386 0.3764 0.117 Uiso 1 1 calc R U
H25C H 0.3794 0.4202 0.3788 0.117 Uiso 1 1 calc R U
C26 C 0.30315(19) 0.4625(4) 0.28489(17) 0.0744(14) Uani 1 1 d . .
H26A H 0.3293 0.4225 0.2800 0.112 Uiso 1 1 calc R U
H26B H 0.3087 0.5359 0.2812 0.112 Uiso 1 1 calc R U
H26C H 0.2712 0.4423 0.2582 0.112 Uiso 1 1 calc R U
C27 C 0.11038(19) 0.2655(4) 0.2256(2) 0.0876(18) Uani 1 1 d . .
H27A H 0.0770 0.2474 0.2235 0.105 Uiso 1 1 calc R U
H27B H 0.1345 0.2287 0.2562 0.105 Uiso 1 1 calc R U
C28 C 0.1160(2) 0.2286(5) 0.1756(2) 0.104(2) Uani 1 1 d . .
H28A H 0.0899 0.2598 0.1444 0.124 Uiso 1 1 calc R U
H28B H 0.1121 0.1530 0.1728 0.124 Uiso 1 1 calc R U
C29 C 0.1664(2) 0.2582(4) 0.17640(19) 0.0739(14) Uani 1 1 d . .
H29A H 0.1924 0.2209 0.2052 0.089 Uiso 1 1 calc R U
H29B H 0.1686 0.2385 0.1425 0.089 Uiso 1 1 calc R U
C30 C 0.1739(2) 0.3724(4) 0.18472(17) 0.0741(14) Uani 1 1 d . .
H30A H 0.1500 0.4092 0.1540 0.089 Uiso 1 1 calc R U
H30B H 0.2075 0.3907 0.1873 0.089 Uiso 1 1 calc R U
C31 C 0.16746(19) 0.4064(3) 0.23464(16) 0.0655(13) Uani 1 1 d . .
H31A H 0.1932 0.3735 0.2655 0.079 Uiso 1 1 calc R U
H31B H 0.1722 0.4818 0.2386 0.079 Uiso 1 1 calc R U
C32 C 0.11795(15) 0.3798(3) 0.23466(15) 0.0555(11) Uani 1 1 d . .
H32 H 0.0925 0.4158 0.2041 0.067 Uiso 1 1 calc R U
C33 C 0.06440(13) 0.4299(3) 0.27881(15) 0.0460(10) Uani 1 1 d . .
C34 C -0.02657(15) 0.4887(4) 0.38969(15) 0.0567(11) Uani 1 1 d . .
H34A H 0.0039 0.4642 0.4183 0.068 Uiso 1 1 calc R U
H34B H -0.0504 0.4311 0.3788 0.068 Uiso 1 1 calc R U
C35 C -0.04839(18) 0.5783(4) 0.40946(19) 0.0793(16) Uani 1 1 d . .
H35A H -0.0807 0.5969 0.3820 0.095 Uiso 1 1 calc R U
H35B H -0.0540 0.5563 0.4412 0.095 Uiso 1 1 calc R U
C36 C -0.0159(2) 0.6703(5) 0.4226(2) 0.0929(19) Uani 1 1 d . .
H36A H 0.0150 0.6540 0.4528 0.111 Uiso 1 1 calc R U
H36B H -0.0325 0.7270 0.4335 0.111 Uiso 1 1 calc R U
C37 C -0.00394(18) 0.7052(4) 0.3762(2) 0.0775(15) Uani 1 1 d . .
H37A H 0.0196 0.7633 0.3873 0.093 Uiso 1 1 calc R U
H37B H -0.0344 0.7296 0.3475 0.093 Uiso 1 1 calc R U
C38 C 0.01849(19) 0.6174(3) 0.3557(2) 0.0713(14) Uani 1 1 d . .
H38A H 0.0233 0.6400 0.3236 0.086 Uiso 1 1 calc R U
H38B H 0.0511 0.5989 0.3828 0.086 Uiso 1 1 calc R U
C39 C -0.01495(16) 0.5244(3) 0.34304(16) 0.0529(11) Uani 1 1 d . .
H39 H -0.0470 0.5479 0.3158 0.064 Uiso 1 1 calc R U
C40 C -0.01717(15) 0.4438(3) 0.26171(15) 0.0480(10) Uani 1 1 d . .
C41 C 0.05323(18) 0.2780(4) 0.40666(19) 0.0759(14) Uani 1 1 d . .
H41A H 0.0200 0.2966 0.3811 0.091 Uiso 1 1 calc R U
H41B H 0.0666 0.2237 0.3906 0.091 Uiso 1 1 calc R U
C42 C 0.0496(2) 0.2372(4) 0.4568(2) 0.0963(19) Uani 1 1 d . .
H42A H 0.0333 0.2893 0.4710 0.116 Uiso 1 1 calc R U
H42B H 0.0289 0.1745 0.4485 0.116 Uiso 1 1 calc R U
C43 C 0.0994(2) 0.2122(4) 0.4982(2) 0.0899(17) Uani 1 1 d . .
H43A H 0.1142 0.1547 0.4858 0.108 Uiso 1 1 calc R U
H43B H 0.0958 0.1901 0.5311 0.108 Uiso 1 1 calc R U
C44 C 0.13297(17) 0.3045(4) 0.50963(18) 0.0669(13) Uani 1 1 d . .
H44A H 0.1662 0.2850 0.5350 0.080 Uiso 1 1 calc R U
H44B H 0.1201 0.3591 0.5260 0.080 Uiso 1 1 calc R U
C45 C 0.13670(15) 0.3455(3) 0.45926(16) 0.0542(11) Uani 1 1 d . .
H45A H 0.1582 0.4070 0.4678 0.065 Uiso 1 1 calc R U
H45B H 0.1520 0.2927 0.4445 0.065 Uiso 1 1 calc R U
C46 C 0.08704(15) 0.3735(3) 0.41853(16) 0.0515(10) Uani 1 1 d . .
H46 H 0.0724 0.4294 0.4328 0.062 Uiso 1 1 calc R U
C47 C 0.05578(14) 0.4287(3) 0.32702(15) 0.0455(9) Uani 1 1 d . .

loop_
_atom_site_aniso_label
_atom_site_aniso_U_11
_atom_site_aniso_U_22
_atom_site_aniso_U_33
_atom_site_aniso_U_23
_atom_site_aniso_U_13
_atom_site_aniso_U_12
Cr1 0.0393(3) 0.0420(3) 0.0343(3) -0.0066(3) 0.0085(3) 0.0036(3)
N1 0.0368(17) 0.0378(18) 0.0304(15) -0.0007(12) 0.0141(13) 0.0027(13)
N2 0.0416(18) 0.0390(17) 0.0324(16) -0.0022(13) 0.0103(14) 0.0077(14)
N3 0.046(2) 0.047(2) 0.0447(19) -0.0110(15) 0.0101(15) 0.0016(15)
N4 0.061(2) 0.054(2) 0.0341(17) -0.0028(16) 0.0197(16) -0.0089(18)
N5 0.0377(18) 0.047(2) 0.0440(19) -0.0089(15) 0.0026(15) 0.0024(15)
C1 0.042(2) 0.048(2) 0.0253(18) -0.0026(16) 0.0098(16) 0.0000(18)
C2 0.038(2) 0.050(2) 0.034(2) 0.0006(18) 0.0074(16) 0.0057(18)
C3 0.039(2) 0.043(2) 0.040(2) -0.0011(17) 0.0141(17) 0.0016(18)
C4 0.055(3) 0.045(2) 0.055(3) 0.007(2) 0.012(2) 0.007(2)
C5 0.063(3) 0.044(3) 0.073(3) 0.002(2) 0.029(2) 0.014(2)
C6 0.062(3) 0.054(3) 0.059(3) -0.009(2) 0.031(2) 0.010(2)
C7 0.044(2) 0.046(2) 0.041(2) -0.0051(18) 0.0204(18) 0.0009(18)
C8 0.035(2) 0.038(2) 0.040(2) -0.0036(16) 0.0147(17) -0.0007(16)
C9 0.070(3) 0.044(2) 0.035(2) -0.0003(17) 0.013(2) -0.003(2)
C10 0.069(3) 0.121(4) 0.045(3) -0.018(3) 0.028(2) -0.007(3)
C11 0.072(3) 0.118(5) 0.042(3) 0.020(3) 0.008(2) -0.006(3)
C12 0.055(3) 0.053(2) 0.034(2) -0.0044(18) 0.0196(19) 0.001(2)
C13 0.076(3) 0.070(3) 0.053(3) -0.005(2) 0.035(2) -0.003(2)
C14 0.068(3) 0.078(3) 0.039(2) -0.008(2) 0.014(2) -0.011(3)
C15 0.057(3) 0.042(2) 0.034(2) -0.0035(17) 0.0117(18) 0.0087(19)
C16 0.082(3) 0.043(2) 0.054(3) -0.002(2) 0.027(2) 0.015(2)
C17 0.109(4) 0.056(3) 0.063(3) 0.001(2) 0.048(3) 0.029(3)
C18 0.085(3) 0.062(3) 0.058(3) 0.012(2) 0.047(3) 0.024(3)
C19 0.065(3) 0.047(2) 0.040(2) 0.0049(18) 0.022(2) 0.016(2)
C20 0.052(2) 0.045(2) 0.0274(19) -0.0006(16) 0.0124(17) 0.0088(19)
C21 0.055(3) 0.044(2) 0.050(3) 0.0041(19) 0.012(2) 0.006(2)
C22 0.066(3) 0.081(3) 0.054(3) 0.014(2) 0.021(2) 0.007(3)
C23 0.083(4) 0.063(3) 0.087(4) -0.007(3) 0.007(3) -0.014(3)
C24 0.066(3) 0.054(3) 0.051(3) 0.014(2) 0.028(2) 0.016(2)
C25 0.085(4) 0.088(4) 0.067(3) 0.027(3) 0.037(3) -0.003(3)
C26 0.103(4) 0.074(3) 0.057(3) 0.018(2) 0.043(3) 0.009(3)
C27 0.079(4) 0.070(3) 0.130(5) -0.059(3) 0.057(3) -0.026(3)
C28 0.099(4) 0.095(4) 0.133(5) -0.071(4) 0.063(4) -0.028(4)
C29 0.103(4) 0.064(3) 0.067(3) -0.012(3) 0.047(3) 0.004(3)
C30 0.118(4) 0.065(3) 0.046(3) -0.005(2) 0.039(3) -0.001(3)
C31 0.117(4) 0.051(3) 0.042(2) -0.003(2) 0.045(3) -0.013(3)
C32 0.049(3) 0.063(3) 0.039(2) 0.000(2) -0.0001(19) 0.017(2)
C33 0.032(2) 0.035(2) 0.053(2) 0.0007(18) -0.0028(17) 0.0007(17)
C34 0.049(3) 0.087(3) 0.040(2) -0.006(2) 0.022(2) -0.004(2)
C35 0.073(3) 0.124(5) 0.054(3) -0.023(3) 0.039(3) 0.007(3)
C36 0.081(4) 0.115(5) 0.083(4) -0.052(4) 0.032(3) 0.010(3)
C37 0.072(3) 0.068(3) 0.091(4) -0.030(3) 0.030(3) 0.002(3)
C38 0.096(4) 0.050(3) 0.082(4) -0.019(2) 0.051(3) -0.011(3)
C39 0.073(3) 0.053(3) 0.045(2) -0.0128(19) 0.036(2) -0.004(2)
C40 0.069(3) 0.040(2) 0.038(2) 0.0056(17) 0.0243(19) 0.006(2)
C41 0.070(3) 0.077(3) 0.066(3) 0.008(3) 0.009(3) -0.014(3)
C42 0.101(5) 0.097(4) 0.079(4) 0.032(3) 0.022(3) -0.036(3)
C43 0.092(4) 0.095(4) 0.085(4) 0.039(3) 0.037(3) 0.014(3)
C44 0.071(3) 0.071(3) 0.063(3) 0.021(2) 0.030(3) 0.011(3)
C45 0.048(3) 0.057(3) 0.053(3) 0.000(2) 0.014(2) 0.005(2)
C46 0.054(3) 0.054(3) 0.051(3) 0.001(2) 0.024(2) -0.007(2)
C47 0.049(2) 0.043(2) 0.043(2) -0.0068(18) 0.0165(19) -0.008(2)

loop_
_atom_type_symbol
_atom_type_description
_atom_type_scat_dispersion_real
_atom_type_scat_dispersion_imag
_atom_type_scat_source
C C 0.0033 0.0016 'International Tables Vol C Tables 4.2.6.8 and 6.1.1.4'
H H 0.0000 0.0000 'International Tables Vol C Tables 4.2.6.8 and 6.1.1.4'
Cr Cr 0.3209 0.6236 'International Tables Vol C Tables 4.2.6.8 and 6.1.1.4'
N N 0.0061 0.0033 'International Tables Vol C Tables 4.2.6.8 and 6.1.1.4'
O O 0.0106 0.0060 'International Tables Vol C Tables 4.2.6.8 and 6.1.1.4'

loop_
_geom_angle_atom_site_label_1
_geom_angle_atom_site_label_2
_geom_angle_atom_site_label_3
_geom_angle
_geom_angle_site_symmetry_1
_geom_angle_site_symmetry_3
N1 Cr1 N2 81.31(12) . .
N1 Cr1 N3 141.72(12) . .
N2 Cr1 N3 119.22(12) . .
N1 Cr1 N5 101.01(12) . .
N2 Cr1 N5 142.61(13) . .
N3 Cr1 N5 81.85(13) . .
C1 N1 C8 118.4(3) . .
C1 N1 Cr1 112.9(2) . .
C8 N1 Cr1 127.7(2) . .
C2 N2 C20 114.9(3) . .
C2 N2 Cr1 111.8(2) . .
C20 N2 Cr1 133.3(2) . .
C33 N3 C32 117.5(3) . .
C33 N3 Cr1 107.8(2) . .
C32 N3 Cr1 134.6(3) . .
C40 N4 C47 102.0(3) . .
C40 N4 C39 113.6(3) . .
C47 N4 C39 121.7(3) . .
C47 N5 C46 122.6(3) . .
C47 N5 Cr1 109.0(3) . .
C46 N5 Cr1 128.3(2) . .
C2 C1 N1 116.3(3) . .
C1 C2 N2 117.0(3) . .
C4 C3 C8 119.2(3) . .
C4 C3 C9 118.9(3) . .
C8 C3 C9 121.8(3) . .
C5 C4 C3 121.5(4) . .
C4 C5 C6 119.1(4) . .
C5 C6 C7 121.7(4) . .
C6 C7 C8 118.7(4) . .
C6 C7 C12 118.2(3) . .
C8 C7 C12 123.1(3) . .
C3 C8 C7 119.8(3) . .
C3 C8 N1 118.4(3) . .
C7 C8 N1 121.8(3) . .
C10 C9 C11 111.5(4) . .
C10 C9 C3 110.8(3) . .
C11 C9 C3 114.5(4) . .
C7 C12 C13 111.9(3) . .
C7 C12 C14 111.6(3) . .
C13 C12 C14 109.5(3) . .
C16 C15 C20 117.8(4) . .
C16 C15 C21 120.3(4) . .
C20 C15 C21 121.7(3) . .
C17 C16 C15 122.1(4) . .
C18 C17 C16 119.3(4) . .
C17 C18 C19 122.4(4) . .
C18 C19 C20 117.6(4) . .
C18 C19 C24 118.6(4) . .
C20 C19 C24 123.7(3) . .
C15 C20 C19 120.6(3) . .
C15 C20 N2 119.8(3) . .
C19 C20 N2 119.6(3) . .
C22 C21 C15 109.3(3) . .
C22 C21 C23 109.8(4) . .
C15 C21 C23 114.1(4) . .
C19 C24 C26 111.9(4) . .
C19 C24 C25 111.9(3) . .
C26 C24 C25 109.2(4) . .
C32 C27 C28 113.5(5) . .
C27 C28 C29 110.6(4) . .
C30 C29 C28 109.7(4) . .
C29 C30 C31 111.1(4) . .
C32 C31 C30 113.1(4) . .
N3 C32 C31 113.2(3) . .
N3 C32 C27 111.8(4) . .
C31 C32 C27 108.0(4) . .
N3 C33 C40 137.3(4) . 2
N3 C33 C47 117.7(3) . .
C40 C33 C47 104.8(3) 2 .
C39 C34 C35 109.1(4) . .
C36 C35 C34 112.5(4) . .
C35 C36 C37 111.8(4) . .
C36 C37 C38 111.0(4) . .
C39 C38 C37 110.3(4) . .
C34 C39 C38 112.8(3) . .
C34 C39 N4 114.8(3) . .
C38 C39 N4 111.2(3) . .
C40 C40 N4 113.8(5) 2 .
C40 C40 C33 107.7(4) 2 2
N4 C40 C33 137.3(4) . 2
C42 C41 C46 110.7(4) . .
C43 C42 C41 111.8(5) . .
C42 C43 C44 110.8(4) . .
C43 C44 C45 111.1(4) . .
C46 C45 C44 111.8(4) . .
N5 C46 C45 109.4(3) . .
N5 C46 C41 111.1(3) . .
C45 C46 C41 109.0(4) . .
N5 C47 C33 117.7(4) . .
N5 C47 N4 130.7(4) . .
C33 C47 N4 111.3(3) . .

loop_
_geom_bond_atom_site_label_1
_geom_bond_atom_site_label_2
_geom_bond_distance
_geom_bond_site_symmetry_2
Cr1 N1 1.974(3) .
Cr1 N2 1.986(3) .
Cr1 N3 2.009(3) .
Cr1 N5 2.079(3) .
N1 C1 1.371(4) .
N1 C8 1.430(4) .
N2 C2 1.376(4) .
N2 C20 1.442(4) .
N3 C33 1.376(5) .
N3 C32 1.451(5) .
N4 C40 1.393(4) .
N4 C47 1.455(5) .
N4 C39 1.526(5) .
N5 C47 1.286(4) .
N5 C46 1.479(5) .
C1 C2 1.347(5) .
C3 C4 1.382(5) .
C3 C8 1.410(5) .
C3 C9 1.533(5) .
C4 C5 1.375(6) .
C5 C6 1.386(6) .
C6 C7 1.383(5) .
C7 C8 1.407(5) .
C7 C12 1.516(5) .
C9 C10 1.502(6) .
C9 C11 1.511(5) .
C12 C13 1.526(5) .
C12 C14 1.533(5) .
C15 C16 1.392(5) .
C15 C20 1.412(5) .
C15 C21 1.515(5) .
C16 C17 1.370(6) .
C17 C18 1.362(6) .
C18 C19 1.393(5) .
C19 C20 1.411(5) .
C19 C24 1.525(6) .
C21 C22 1.509(5) .
C21 C23 1.541(6) .
C24 C26 1.541(5) .
C24 C25 1.543(6) .
C27 C32 1.510(6) .
C27 C28 1.519(7) .
C28 C29 1.523(6) .
C29 C30 1.507(6) .
C30 C31 1.520(5) .
C31 C32 1.497(6) .
C33 C40 1.418(5) 2
C33 C47 1.440(5) .
C34 C39 1.519(5) .
C34 C35 1.527(6) .
C35 C36 1.485(7) .
C36 C37 1.516(7) .
C37 C38 1.530(6) .
C38 C39 1.512(6) .
C40 C40 1.390(7) 2
C40 C33 1.418(5) 2
C41 C42 1.517(6) .
C41 C46 1.546(6) .
C42 C43 1.505(7) .
C43 C44 1.508(7) .
C44 C45 1.524(6) .
C45 C46 1.503(5) .

loop_
_platon_squeeze_void_nr
_platon_squeeze_void_average_x
_platon_squeeze_void_average_y
_platon_squeeze_void_average_z
_platon_squeeze_void_volume
_platon_squeeze_void_count_electrons
_platon_squeeze_void_content
1 0.000 0.000 -0.015 821 143 ' '
2 0.500 0.500 0.060 821 143 ' '
